data_4107376
loop_
_publ_author_name
'Jianhua Cheng'
'Josef Takats'
'Michael J. Ferguson'
'Robert McDonald'

_publ_section_title
;
 Heteroleptic Tm(II) Complexes: One More Success for Trofimenko's
 Scorpionates
;
_journal_name_full 'Journal of the American Chemical Society'
_journal_page_first 1544
_journal_page_last 1545
_journal_paper_doi 10.1021/ja0776273
_journal_volume 130
_journal_year 2008
_chemical_formula_moiety 'C48 H80 B2 N12 Tm, C4 H10 O'
_chemical_formula_sum 'C52 H90 B2 N12 O Tm'
_chemical_formula_weight 1089.91
_chemical_name_systematic
; 
 ? 
;
_space_group_IT_number 2
_symmetry_cell_setting triclinic
_symmetry_space_group_name_Hall '-P 1'
_symmetry_space_group_name_H-M 'P -1'
_atom_sites_solution_hydrogens geom
_atom_sites_solution_primary direct
_atom_sites_solution_secondary difmap
_audit_creation_method SHELXL-97
_cell_angle_alpha 97.7730(18)
_cell_angle_beta 96.1553(17)
_cell_angle_gamma 99.5271(18)
_cell_formula_units_Z 2
_cell_length_a 11.8157(13)
_cell_length_b 12.2451(13)
_cell_length_c 20.595(2)
_cell_measurement_reflns_used 3496
_cell_measurement_temperature 193(2)
_cell_measurement_theta_max 19.23
_cell_measurement_theta_min 2.42
_cell_volume 2885.9(5)
_computing_cell_refinement 'Bruker SAINT (Bruker, 1997)'
_computing_data_collection 'Bruker SMART (Bruker, 1997)'
_computing_data_reduction 'Bruker SAINT (Bruker, 1997)'
_computing_molecular_graphics 'Bruker SHELXTL (Bruker, 1997)'
_computing_publication_material 'Bruker SHELXTL (Bruker, 1997)'
_computing_structure_refinement 'SHELXL-97 (Sheldrick, 1997)'
_computing_structure_solution 'SHELXS-97 (Sheldrick, 1990)'
_diffrn_ambient_temperature 193(2)
_diffrn_detector_area_resol_mean 8.192
_diffrn_measured_fraction_theta_full 0.989
_diffrn_measured_fraction_theta_max 0.989
_diffrn_measurement_device_type 'Bruker PLATFORM diffractometer/SMART 1000 CCD area detector'
_diffrn_measurement_method '\w scans'
_diffrn_radiation_monochromator graphite
_diffrn_radiation_source 'fine-focus sealed tube'
_diffrn_radiation_type MoK\a
_diffrn_radiation_wavelength 0.71073
_diffrn_reflns_av_R_equivalents 0.0513
_diffrn_reflns_av_sigmaI/netI 0.0896
_diffrn_reflns_limit_h_max 14
_diffrn_reflns_limit_h_min -12
_diffrn_reflns_limit_k_max 15
_diffrn_reflns_limit_k_min -14
_diffrn_reflns_limit_l_max 25
_diffrn_reflns_limit_l_min -25
_diffrn_reflns_number 19109
_diffrn_reflns_theta_full 26.00
_diffrn_reflns_theta_max 26.00
_diffrn_reflns_theta_min 1.01
_diffrn_standards_decay_% 0
_diffrn_standards_interval_time 0
_diffrn_standards_number 0
_exptl_absorpt_coefficient_mu 1.583
_exptl_absorpt_correction_T_max 0.8707
_exptl_absorpt_correction_T_min 0.5701
_exptl_absorpt_correction_type integration
_exptl_absorpt_process_details 'Bruker SHELXTL (Bruker, 1997)'
_exptl_crystal_colour green
_exptl_crystal_density_diffrn 1.254
_exptl_crystal_description plate
_exptl_crystal_F_000 1146
_exptl_crystal_size_max 0.40
_exptl_crystal_size_mid 0.32
_exptl_crystal_size_min 0.09
_refine_diff_density_max 2.254
_refine_diff_density_min -0.569
_refine_diff_density_rms 0.117
_refine_ls_extinction_method none
_refine_ls_goodness_of_fit_ref 1.022
_refine_ls_hydrogen_treatment mixed
_refine_ls_matrix_type full
_refine_ls_number_parameters 607
_refine_ls_number_reflns 11219
_refine_ls_number_restraints 14
_refine_ls_restrained_S_all 1.022
_refine_ls_R_factor_all 0.0869
_refine_ls_R_factor_gt 0.0537
_refine_ls_shift/su_max 0.001
_refine_ls_shift/su_mean 0.000
_refine_ls_structure_factor_coef Fsqd
_refine_ls_weighting_details 'calc w=1/[\s^2^(Fo^2^)+(0.0652P)^2^+0.0000P] where P=(Fo^2^+2Fc^2^)/3'
_refine_ls_weighting_scheme calc
_refine_ls_wR_factor_gt 0.1171
_refine_ls_wR_factor_ref 0.1337
_reflns_number_gt 7998
_reflns_number_total 11219
_reflns_threshold_expression I>2\s(I)
_cod_data_source_file ja0776273-file003_5.cif
_cod_data_source_block 5
_cod_database_code 4107376

loop_
_symmetry_equiv_pos_as_xyz
'x, y, z'
'-x, -y, -z'

loop_
_atom_site_label
_atom_site_type_symbol
_atom_site_fract_x
_atom_site_fract_y
_atom_site_fract_z
_atom_site_U_iso_or_equiv
_atom_site_adp_type
_atom_site_occupancy
_atom_site_symmetry_multiplicity
_atom_site_calc_flag
_atom_site_refinement_flags
_atom_site_disorder_assembly
_atom_site_disorder_group
Tm Tm 0.23503(2) 0.52526(2) 0.267650(12) 0.03920(11) Uani 1 1 d . . .
N11 N 0.3954(4) 0.6857(4) 0.3888(2) 0.0410(11) Uani 1 1 d . . .
N12 N 0.2776(4) 0.6449(4) 0.3795(2) 0.0437(12) Uani 1 1 d . . .
N21 N 0.4470(4) 0.4920(4) 0.3736(2) 0.0419(11) Uani 1 1 d . . .
N22 N 0.3364(4) 0.4299(4) 0.3517(2) 0.0437(12) Uani 1 1 d . . .
N31 N 0.5069(4) 0.6300(4) 0.2933(2) 0.0388(11) Uani 1 1 d . . .
N32 N 0.4197(4) 0.6294(4) 0.2421(2) 0.0380(11) Uani 1 1 d . . .
N41 N 0.1147(4) 0.3696(4) 0.1458(2) 0.0362(11) Uani 1 1 d . . .
N42 N 0.2173(4) 0.3529(4) 0.1792(2) 0.0405(11) Uani 1 1 d . . .
N51 N -0.0189(4) 0.5053(4) 0.1770(2) 0.0382(11) Uani 1 1 d . . .
N52 N 0.0618(4) 0.5991(4) 0.2064(2) 0.0370(11) Uani 1 1 d . . .
N61 N -0.0842(4) 0.2947(4) 0.1751(2) 0.0390(11) Uani 1 1 d . . .
N62 N -0.0982(4) 0.2124(4) 0.1218(2) 0.0403(11) Uani 1 1 d . . .
C13 C 0.2322(5) 0.7121(5) 0.4207(3) 0.0458(15) Uani 1 1 d . . .
C14 C 0.3170(6) 0.7978(6) 0.4566(3) 0.0561(17) Uani 1 1 d . . .
H14 H 0.3064 0.8563 0.4894 0.067 Uiso 1 1 calc R . .
C15 C 0.4191(5) 0.7804(5) 0.4347(3) 0.0439(14) Uani 1 1 d . . .
C16 C 0.5384(6) 0.8474(6) 0.4540(4) 0.0626(19) Uani 1 1 d . . .
H16A H 0.5685 0.8718 0.4148 0.075 Uiso 1 1 calc R . .
H16B H 0.5889 0.8012 0.4735 0.075 Uiso 1 1 calc R . .
H16C H 0.5362 0.9132 0.4864 0.075 Uiso 1 1 calc R . .
C17 C 0.1077(6) 0.6875(7) 0.4314(3) 0.0621(19) Uani 1 1 d . . .
C18 C 0.0532(7) 0.7937(8) 0.4340(4) 0.090(3) Uani 1 1 d . . .
H18A H -0.0278 0.7753 0.4417 0.107 Uiso 1 1 calc R . .
H18B H 0.0565 0.8224 0.3920 0.107 Uiso 1 1 calc R . .
H18C H 0.0960 0.8510 0.4701 0.107 Uiso 1 1 calc R . .
C19 C 0.0363(6) 0.5962(8) 0.3767(4) 0.085(3) Uani 1 1 d . . .
H19A H -0.0444 0.5816 0.3853 0.102 Uiso 1 1 calc R . .
H19B H 0.0682 0.5272 0.3762 0.102 Uiso 1 1 calc R . .
H19C H 0.0397 0.6218 0.3337 0.102 Uiso 1 1 calc R . .
C20 C 0.1016(6) 0.6457(8) 0.4982(4) 0.079(2) Uani 1 1 d . . .
H20A H 0.0207 0.6304 0.5064 0.095 Uiso 1 1 calc R . .
H20B H 0.1464 0.7033 0.5335 0.095 Uiso 1 1 calc R . .
H20C H 0.1339 0.5768 0.4973 0.095 Uiso 1 1 calc R . .
C23 C 0.3323(6) 0.3333(5) 0.3763(3) 0.0504(16) Uani 1 1 d . A .
C24 C 0.4388(6) 0.3313(6) 0.4113(3) 0.0572(17) Uani 1 1 d . . .
H24 H 0.4593 0.2720 0.4328 0.069 Uiso 1 1 calc R . .
C25 C 0.5074(5) 0.4300(6) 0.4089(3) 0.0515(16) Uani 1 1 d . . .
C26 C 0.6310(6) 0.4688(7) 0.4423(4) 0.076(2) Uani 1 1 d . . .
H26A H 0.6491 0.4187 0.4737 0.091 Uiso 1 1 calc R . .
H26B H 0.6397 0.5454 0.4660 0.091 Uiso 1 1 calc R . .
H26C H 0.6840 0.4675 0.4089 0.091 Uiso 1 1 calc R . .
C27 C 0.2213(6) 0.2489(6) 0.3711(3) 0.0626(19) Uani 1 1 d . . .
C28A C 0.1335(10) 0.2573(10) 0.3214(6) 0.066(3) Uiso 0.65 1 d P A 1
H28A H 0.1659 0.2625 0.2798 0.079 Uiso 0.65 1 calc PR A 1
H28B H 0.1011 0.3245 0.3341 0.079 Uiso 0.65 1 calc PR A 1
H28C H 0.0723 0.1908 0.3155 0.079 Uiso 0.65 1 calc PR A 1
C29A C 0.2584(10) 0.1290(9) 0.3604(6) 0.068(3) Uiso 0.65 1 d P A 1
H29A H 0.3140 0.1230 0.3981 0.081 Uiso 0.65 1 calc PR A 1
H29B H 0.2941 0.1200 0.3197 0.081 Uiso 0.65 1 calc PR A 1
H29C H 0.1898 0.0702 0.3570 0.081 Uiso 0.65 1 calc PR A 1
C30A C 0.1863(10) 0.2584(10) 0.4415(5) 0.066(3) Uiso 0.65 1 d P A 1
H30A H 0.2551 0.2642 0.4738 0.079 Uiso 0.65 1 calc PR A 1
H30B H 0.1300 0.1917 0.4449 0.079 Uiso 0.65 1 calc PR A 1
H30C H 0.1515 0.3253 0.4504 0.079 Uiso 0.65 1 calc PR A 1
C28B C 0.1765(16) 0.1851(16) 0.2927(9) 0.057(5) Uiso 0.35 1 d P A 2
H28D H 0.1802 0.2414 0.2630 0.068 Uiso 0.35 1 calc PR A 2
H28E H 0.0965 0.1451 0.2893 0.068 Uiso 0.35 1 calc PR A 2
H28F H 0.2266 0.1317 0.2802 0.068 Uiso 0.35 1 calc PR A 2
C29B C 0.216(2) 0.168(2) 0.4131(12) 0.083(7) Uiso 0.35 1 d P A 2
H29D H 0.1400 0.1184 0.4036 0.100 Uiso 0.35 1 calc PR A 2
H29E H 0.2280 0.2047 0.4592 0.100 Uiso 0.35 1 calc PR A 2
H29F H 0.2766 0.1232 0.4059 0.100 Uiso 0.35 1 calc PR A 2
C30B C 0.1125(19) 0.312(2) 0.3769(12) 0.076(6) Uiso 0.35 1 d P A 2
H30D H 0.1166 0.3700 0.3482 0.092 Uiso 0.35 1 calc PR A 2
H30E H 0.1145 0.3474 0.4228 0.092 Uiso 0.35 1 calc PR A 2
H30F H 0.0402 0.2579 0.3633 0.092 Uiso 0.35 1 calc PR A 2
C33 C 0.4737(5) 0.6553(5) 0.1900(3) 0.0461(15) Uani 1 1 d . . .
C34 C 0.5928(5) 0.6714(6) 0.2069(3) 0.0542(17) Uani 1 1 d . . .
H34 H 0.6501 0.6901 0.1792 0.065 Uiso 1 1 calc R . .
C35 C 0.6117(5) 0.6547(5) 0.2723(3) 0.0525(16) Uani 1 1 d . . .
C36 C 0.7241(5) 0.6603(7) 0.3132(4) 0.075(2) Uani 1 1 d . . .
H36A H 0.7236 0.5907 0.3318 0.089 Uiso 1 1 calc R . .
H36B H 0.7365 0.7239 0.3491 0.089 Uiso 1 1 calc R . .
H36C H 0.7866 0.6698 0.2856 0.089 Uiso 1 1 calc R . .
C37 C 0.4119(5) 0.6707(5) 0.1247(3) 0.0511(16) Uani 1 1 d . . .
C38 C 0.2853(5) 0.6146(6) 0.1146(3) 0.0549(17) Uani 1 1 d . . .
H38A H 0.2478 0.6280 0.0723 0.066 Uiso 1 1 calc R . .
H38B H 0.2467 0.6460 0.1507 0.066 Uiso 1 1 calc R . .
H38C H 0.2797 0.5338 0.1143 0.066 Uiso 1 1 calc R . .
C39 C 0.4201(6) 0.7956(6) 0.1238(4) 0.079(2) Uani 1 1 d . . .
H39A H 0.3806 0.8075 0.0817 0.095 Uiso 1 1 calc R . .
H39B H 0.5017 0.8317 0.1288 0.095 Uiso 1 1 calc R . .
H39C H 0.3834 0.8283 0.1603 0.095 Uiso 1 1 calc R . .
C40 C 0.4705(7) 0.6214(8) 0.0680(3) 0.085(3) Uani 1 1 d . . .
H40A H 0.4313 0.6336 0.0259 0.102 Uiso 1 1 calc R . .
H40B H 0.4660 0.5408 0.0682 0.102 Uiso 1 1 calc R . .
H40C H 0.5519 0.6583 0.0735 0.102 Uiso 1 1 calc R . .
C43 C 0.2781(5) 0.3133(5) 0.1326(3) 0.0432(14) Uani 1 1 d . . .
C44 C 0.2188(5) 0.3071(5) 0.0707(3) 0.0457(15) Uani 1 1 d . . .
H44 H 0.2442 0.2830 0.0298 0.055 Uiso 1 1 calc R . .
C45 C 0.1153(5) 0.3424(5) 0.0790(3) 0.0435(14) Uani 1 1 d . . .
C46 C 0.0225(5) 0.3593(6) 0.0285(3) 0.0531(16) Uani 1 1 d . . .
H46A H -0.0479 0.3043 0.0287 0.064 Uiso 1 1 calc R . .
H46B H 0.0480 0.3497 -0.0153 0.064 Uiso 1 1 calc R . .
H46C H 0.0061 0.4352 0.0389 0.064 Uiso 1 1 calc R . .
C47 C 0.3923(5) 0.2761(5) 0.1505(3) 0.0500(16) Uani 1 1 d . . .
C48 C 0.3648(6) 0.1526(6) 0.1591(4) 0.074(2) Uani 1 1 d . . .
H48A H 0.4371 0.1260 0.1705 0.089 Uiso 1 1 calc R . .
H48B H 0.3232 0.1080 0.1177 0.089 Uiso 1 1 calc R . .
H48C H 0.3164 0.1448 0.1946 0.089 Uiso 1 1 calc R . .
C49 C 0.4655(6) 0.2858(7) 0.0945(4) 0.073(2) Uani 1 1 d . . .
H49A H 0.5382 0.2599 0.1058 0.087 Uiso 1 1 calc R . .
H49B H 0.4824 0.3642 0.0877 0.087 Uiso 1 1 calc R . .
H49C H 0.4231 0.2395 0.0539 0.087 Uiso 1 1 calc R . .
C50 C 0.4593(6) 0.3437(6) 0.2133(4) 0.069(2) Uani 1 1 d . . .
H50A H 0.5313 0.3160 0.2235 0.082 Uiso 1 1 calc R . .
H50B H 0.4127 0.3364 0.2496 0.082 Uiso 1 1 calc R . .
H50C H 0.4774 0.4227 0.2079 0.082 Uiso 1 1 calc R . .
C53 C 0.0184(5) 0.6865(5) 0.1906(3) 0.0410(14) Uani 1 1 d . . .
C54 C -0.0891(5) 0.6520(5) 0.1514(3) 0.0460(15) Uani 1 1 d . . .
H54 H -0.1373 0.6985 0.1336 0.055 Uiso 1 1 calc R . .
C55 C -0.1107(5) 0.5382(5) 0.1440(3) 0.0420(14) Uani 1 1 d . . .
C56 C -0.2158(5) 0.4581(6) 0.1067(3) 0.0594(18) Uani 1 1 d . . .
H56A H -0.2734 0.4427 0.1368 0.071 Uiso 1 1 calc R . .
H56B H -0.1930 0.3878 0.0888 0.071 Uiso 1 1 calc R . .
H56C H -0.2493 0.4917 0.0704 0.071 Uiso 1 1 calc R . .
C57 C 0.0796(5) 0.8075(5) 0.2131(3) 0.0476(15) Uani 1 1 d . . .
C58 C 0.1898(5) 0.8160(5) 0.2594(3) 0.0585(18) Uani 1 1 d . . .
H58A H 0.2255 0.8951 0.2732 0.070 Uiso 1 1 calc R . .
H58B H 0.2436 0.7766 0.2366 0.070 Uiso 1 1 calc R . .
H58C H 0.1721 0.7819 0.2984 0.070 Uiso 1 1 calc R . .
C59 C 0.1090(6) 0.8592(6) 0.1514(4) 0.067(2) Uani 1 1 d . . .
H59A H 0.1471 0.9377 0.1648 0.080 Uiso 1 1 calc R . .
H59B H 0.0375 0.8555 0.1215 0.080 Uiso 1 1 calc R . .
H59C H 0.1608 0.8173 0.1286 0.080 Uiso 1 1 calc R . .
C60 C -0.0029(6) 0.8726(6) 0.2487(4) 0.068(2) Uani 1 1 d . . .
H60A H 0.0356 0.9506 0.2634 0.082 Uiso 1 1 calc R . .
H60B H -0.0235 0.8381 0.2871 0.082 Uiso 1 1 calc R . .
H60C H -0.0732 0.8704 0.2182 0.082 Uiso 1 1 calc R . .
C63 C -0.1946(5) 0.1423(5) 0.1257(3) 0.0448(14) Uani 1 1 d . . .
C64 C -0.2433(5) 0.1784(5) 0.1815(3) 0.0506(16) Uani 1 1 d . . .
H64 H -0.3124 0.1428 0.1953 0.061 Uiso 1 1 calc R . .
C65 C -0.1721(5) 0.2754(5) 0.2125(3) 0.0465(15) Uani 1 1 d . . .
C66 C -0.1795(6) 0.3529(6) 0.2730(3) 0.066(2) Uani 1 1 d . . .
H66A H -0.1807 0.4282 0.2620 0.080 Uiso 1 1 calc R . .
H66B H -0.1122 0.3554 0.3057 0.080 Uiso 1 1 calc R . .
H66C H -0.2505 0.3265 0.2912 0.080 Uiso 1 1 calc R . .
C67 C -0.2357(5) 0.0394(5) 0.0747(3) 0.0468(15) Uani 1 1 d . . .
C68 C -0.2361(8) -0.0657(7) 0.1084(5) 0.099(3) Uani 1 1 d . . .
H68A H -0.2620 -0.1330 0.0752 0.119 Uiso 1 1 calc R . .
H68B H -0.2890 -0.0648 0.1419 0.119 Uiso 1 1 calc R . .
H68C H -0.1578 -0.0659 0.1294 0.119 Uiso 1 1 calc R . .
C69 C -0.3592(7) 0.0348(7) 0.0463(4) 0.102(3) Uani 1 1 d . . .
H69A H -0.3852 -0.0329 0.0134 0.123 Uiso 1 1 calc R . .
H69B H -0.3648 0.1012 0.0252 0.123 Uiso 1 1 calc R . .
H69C H -0.4081 0.0334 0.0818 0.123 Uiso 1 1 calc R . .
C70 C -0.1579(8) 0.0332(8) 0.0214(5) 0.118(4) Uani 1 1 d . . .
H70A H -0.1863 -0.0354 -0.0105 0.141 Uiso 1 1 calc R . .
H70B H -0.0789 0.0326 0.0414 0.141 Uiso 1 1 calc R . .
H70C H -0.1578 0.0986 -0.0013 0.141 Uiso 1 1 calc R . .
B1 B 0.4856(5) 0.6143(6) 0.3636(3) 0.0389(15) Uani 1 1 d . . .
H1B H 0.5607 0.6437 0.3929 0.047 Uiso 1 1 calc R . .
B2 B 0.0162(5) 0.3929(6) 0.1865(3) 0.0375(15) Uani 1 1 d . . .
H2B H 0.047(4) 0.398(4) 0.237(3) 0.039(15) Uiso 1 1 d . . .
O1SA O 0.3284(4) 0.9963(11) 0.6466(5) 0.123(2) Uiso 0.50 1 d PD B 1
C1SA C 0.2074(4) 0.9620(15) 0.6554(7) 0.123(2) Uiso 0.50 1 d PD B 1
H1SA H 0.1924 1.0006 0.6982 0.148 Uiso 0.50 1 calc PR B 1
H1SB H 0.1901 0.8802 0.6556 0.148 Uiso 0.50 1 calc PR B 1
C2SA C 0.1298(7) 0.993(2) 0.5982(9) 0.123(2) Uiso 0.50 1 d PD B 1
H2SA H 0.0542 1.0000 0.6120 0.148 Uiso 0.50 1 calc PR B 1
H2SB H 0.1195 0.9337 0.5598 0.148 Uiso 0.50 1 calc PR B 1
H2SC H 0.1664 1.0640 0.5866 0.148 Uiso 0.50 1 calc PR B 1
C3SA C 0.4031(6) 0.9979(18) 0.7081(5) 0.123(2) Uiso 0.50 1 d PD B 1
H3SA H 0.3682 0.9393 0.7324 0.148 Uiso 0.50 1 calc PR B 1
H3SB H 0.4119 1.0716 0.7365 0.148 Uiso 0.50 1 calc PR B 1
C4SA C 0.5223(8) 0.976(2) 0.6915(8) 0.123(2) Uiso 0.50 1 d PD B 1
H4SA H 0.5800 1.0023 0.7307 0.148 Uiso 0.50 1 calc PR B 1
H4SB H 0.5446 1.0173 0.6557 0.148 Uiso 0.50 1 calc PR B 1
H4SC H 0.5181 0.8960 0.6774 0.148 Uiso 0.50 1 calc PR B 1
O1SB O 0.3160(5) 0.9418(9) 0.6269(5) 0.123(2) Uiso 0.50 1 d PD C 2
C1SB C 0.2431(6) 1.0076(12) 0.6625(7) 0.123(2) Uiso 0.50 1 d PD C 2
H1SC H 0.2827 1.0869 0.6740 0.148 Uiso 0.50 1 calc PR C 2
H1SD H 0.2285 0.9784 0.7039 0.148 Uiso 0.50 1 calc PR C 2
C2SB C 0.1277(10) 1.000(2) 0.6180(9) 0.123(2) Uiso 0.50 1 d PD C 2
H2SD H 0.0768 1.0409 0.6421 0.148 Uiso 0.50 1 calc PR C 2
H2SE H 0.0904 0.9207 0.6055 0.148 Uiso 0.50 1 calc PR C 2
H2SF H 0.1425 1.0320 0.5781 0.148 Uiso 0.50 1 calc PR C 2
C3SB C 0.4106(9) 0.9222(10) 0.6730(7) 0.123(2) Uiso 0.50 1 d PD C 2
H3SC H 0.4622 0.8807 0.6487 0.148 Uiso 0.50 1 calc PR C 2
H3SD H 0.3792 0.8767 0.7055 0.148 Uiso 0.50 1 calc PR C 2
C4SB C 0.4793(14) 1.0361(14) 0.7091(9) 0.123(2) Uiso 0.50 1 d PD C 2
H4SD H 0.5413 1.0238 0.7414 0.148 Uiso 0.50 1 calc PR C 2
H4SE H 0.4273 1.0777 0.7320 0.148 Uiso 0.50 1 calc PR C 2
H4SF H 0.5130 1.0793 0.6769 0.148 Uiso 0.50 1 calc PR C 2

loop_
_atom_site_aniso_label
_atom_site_aniso_U_11
_atom_site_aniso_U_22
_atom_site_aniso_U_33
_atom_site_aniso_U_23
_atom_site_aniso_U_13
_atom_site_aniso_U_12
Tm 0.03065(15) 0.04610(17) 0.03633(15) -0.00151(11) 0.00427(10) 0.00060(10)
N11 0.043(3) 0.044(3) 0.034(3) 0.000(2) 0.005(2) 0.009(2)
N12 0.033(3) 0.055(3) 0.038(3) -0.007(2) 0.005(2) 0.005(2)
N21 0.037(3) 0.048(3) 0.040(3) 0.004(2) 0.005(2) 0.009(2)
N22 0.037(3) 0.047(3) 0.042(3) -0.005(2) 0.010(2) -0.001(2)
N31 0.028(2) 0.043(3) 0.043(3) 0.000(2) 0.010(2) -0.001(2)
N32 0.032(2) 0.045(3) 0.035(3) 0.002(2) 0.006(2) 0.002(2)
N41 0.036(3) 0.036(3) 0.033(3) 0.002(2) 0.004(2) 0.000(2)
N42 0.033(3) 0.048(3) 0.039(3) 0.002(2) 0.007(2) 0.006(2)
N51 0.033(3) 0.044(3) 0.035(3) 0.001(2) 0.006(2) 0.003(2)
N52 0.033(2) 0.035(3) 0.041(3) 0.002(2) 0.010(2) 0.004(2)
N61 0.032(2) 0.043(3) 0.037(3) 0.000(2) 0.003(2) -0.002(2)
N62 0.042(3) 0.039(3) 0.036(3) 0.002(2) 0.001(2) 0.002(2)
C13 0.051(4) 0.049(4) 0.035(3) -0.002(3) 0.007(3) 0.009(3)
C14 0.065(4) 0.057(4) 0.045(4) -0.003(3) 0.011(3) 0.017(4)
C15 0.051(4) 0.041(4) 0.039(3) 0.005(3) 0.004(3) 0.008(3)
C16 0.060(4) 0.046(4) 0.072(5) 0.004(3) -0.001(3) -0.009(3)
C17 0.049(4) 0.095(6) 0.047(4) 0.003(4) 0.012(3) 0.032(4)
C18 0.091(6) 0.123(8) 0.071(5) 0.012(5) 0.024(5) 0.064(6)
C19 0.040(4) 0.138(8) 0.066(5) -0.011(5) 0.008(3) 0.004(4)
C20 0.051(4) 0.124(7) 0.065(5) 0.014(5) 0.019(4) 0.016(4)
C23 0.059(4) 0.046(4) 0.048(4) 0.008(3) 0.021(3) 0.004(3)
C24 0.060(4) 0.059(4) 0.060(4) 0.026(3) 0.010(3) 0.017(4)
C25 0.045(4) 0.057(4) 0.057(4) 0.016(3) 0.008(3) 0.014(3)
C26 0.044(4) 0.093(6) 0.093(6) 0.039(5) -0.006(4) 0.012(4)
C27 0.079(5) 0.054(4) 0.053(4) 0.013(3) 0.023(4) -0.006(4)
C33 0.042(3) 0.045(4) 0.050(4) 0.006(3) 0.016(3) -0.001(3)
C34 0.038(3) 0.068(5) 0.056(4) 0.006(3) 0.020(3) 0.001(3)
C35 0.036(3) 0.055(4) 0.060(4) -0.003(3) 0.009(3) -0.004(3)
C36 0.038(4) 0.108(7) 0.079(5) 0.020(5) 0.017(4) 0.008(4)
C37 0.053(4) 0.055(4) 0.047(4) 0.018(3) 0.018(3) 0.001(3)
C38 0.055(4) 0.060(4) 0.045(4) 0.012(3) 0.006(3) -0.002(3)
C39 0.062(5) 0.078(6) 0.100(6) 0.045(5) 0.012(4) -0.008(4)
C40 0.089(6) 0.131(8) 0.040(4) 0.016(4) 0.024(4) 0.024(5)
C43 0.048(4) 0.041(3) 0.036(3) -0.004(3) 0.012(3) -0.001(3)
C44 0.049(4) 0.051(4) 0.033(3) -0.003(3) 0.013(3) 0.002(3)
C45 0.042(3) 0.050(4) 0.035(3) 0.008(3) 0.005(3) -0.001(3)
C46 0.059(4) 0.062(4) 0.037(3) 0.014(3) 0.007(3) 0.005(3)
C47 0.041(3) 0.053(4) 0.052(4) -0.008(3) 0.014(3) 0.007(3)
C48 0.063(5) 0.059(5) 0.097(6) 0.009(4) 0.000(4) 0.014(4)
C49 0.052(4) 0.106(6) 0.068(5) 0.010(4) 0.024(4) 0.030(4)
C50 0.051(4) 0.072(5) 0.076(5) -0.019(4) 0.002(4) 0.021(4)
C53 0.043(3) 0.043(4) 0.036(3) 0.004(3) 0.013(3) 0.003(3)
C54 0.042(3) 0.053(4) 0.043(3) 0.006(3) 0.003(3) 0.011(3)
C55 0.032(3) 0.054(4) 0.039(3) 0.006(3) 0.004(2) 0.005(3)
C56 0.039(4) 0.072(5) 0.059(4) 0.001(4) -0.011(3) 0.003(3)
C57 0.048(4) 0.037(3) 0.057(4) 0.004(3) 0.007(3) 0.007(3)
C58 0.057(4) 0.034(4) 0.074(5) -0.007(3) 0.001(3) -0.003(3)
C59 0.064(5) 0.061(5) 0.079(5) 0.034(4) 0.007(4) 0.003(4)
C60 0.073(5) 0.049(4) 0.079(5) -0.003(4) 0.005(4) 0.013(4)
C63 0.038(3) 0.041(4) 0.051(4) 0.003(3) 0.002(3) -0.001(3)
C64 0.037(3) 0.058(4) 0.053(4) 0.006(3) 0.009(3) -0.002(3)
C65 0.041(3) 0.052(4) 0.043(3) 0.003(3) 0.011(3) -0.004(3)
C66 0.053(4) 0.074(5) 0.063(5) -0.016(4) 0.024(3) -0.004(4)
C67 0.040(3) 0.037(3) 0.055(4) -0.007(3) -0.001(3) 0.000(3)
C68 0.120(8) 0.052(5) 0.115(8) 0.003(5) -0.012(6) 0.014(5)
C69 0.078(6) 0.091(7) 0.112(7) -0.046(5) -0.045(5) 0.025(5)
C70 0.111(7) 0.105(7) 0.103(7) -0.058(6) 0.052(6) -0.043(6)
B1 0.027(3) 0.045(4) 0.039(4) -0.003(3) -0.001(3) 0.002(3)
B2 0.029(3) 0.043(4) 0.035(4) -0.003(3) 0.003(3) -0.003(3)

loop_
_atom_type_symbol
_atom_type_description
_atom_type_scat_dispersion_real
_atom_type_scat_dispersion_imag
_atom_type_scat_source
C C 0.0033 0.0016 'International Tables Vol C Tables 4.2.6.8 and 6.1.1.4'
H H 0.0000 0.0000 'International Tables Vol C Tables 4.2.6.8 and 6.1.1.4'
B B 0.0013 0.0007 'International Tables Vol C Tables 4.2.6.8 and 6.1.1.4'
N N 0.0061 0.0033 'International Tables Vol C Tables 4.2.6.8 and 6.1.1.4'
O O 0.0106 0.0060 'International Tables Vol C Tables 4.2.6.8 and 6.1.1.4'
Tm Tm -0.3139 5.2483 'International Tables Vol C Tables 4.2.6.8 and 6.1.1.4'

loop_
_geom_angle_atom_site_label_1
_geom_angle_atom_site_label_2
_geom_angle_atom_site_label_3
_geom_angle
N32 Tm N12 87.09(15)
N32 Tm N22 93.06(15)
N12 Tm N22 68.56(15)
N32 Tm N42 97.29(14)
N12 Tm N42 159.07(16)
N22 Tm N42 90.72(15)
N32 Tm N52 108.53(14)
N12 Tm N52 104.39(14)
N22 Tm N52 157.19(14)
N42 Tm N52 93.65(14)
C15 N11 N12 109.2(4)
C15 N11 B1 126.3(5)
N12 N11 B1 122.7(4)
C13 N12 N11 106.3(5)
C13 N12 Tm 142.2(4)
N11 N12 Tm 105.8(3)
C25 N21 N22 108.4(5)
C25 N21 B1 127.5(5)
N22 N21 B1 123.9(5)
C23 N22 N21 106.1(5)
C23 N22 Tm 143.6(4)
N21 N22 Tm 109.2(3)
C35 N31 N32 109.8(5)
C35 N31 B1 125.9(5)
N32 N31 B1 124.1(4)
C33 N32 N31 106.1(4)
C33 N32 Tm 140.8(4)
N31 N32 Tm 108.8(3)
C45 N41 N42 109.4(4)
C45 N41 B2 131.3(5)
N42 N41 B2 118.2(4)
C43 N42 N41 106.2(4)
C43 N42 Tm 138.6(4)
N41 N42 Tm 94.2(3)
C55 N51 N52 109.4(5)
C55 N51 B2 135.7(5)
N52 N51 B2 114.9(4)
C53 N52 N51 105.8(4)
C53 N52 Tm 147.5(4)
N51 N52 Tm 106.6(3)
N62 N61 C65 110.6(4)
N62 N61 B2 121.5(4)
C65 N61 B2 127.8(5)
C63 N62 N61 106.1(5)
N12 C13 C14 111.1(5)
N12 C13 C17 122.4(6)
C14 C13 C17 126.2(6)
C15 C14 C13 105.6(6)
N11 C15 C14 107.7(5)
N11 C15 C16 122.5(5)
C14 C15 C16 129.8(6)
C13 C17 C20 108.3(5)
C13 C17 C19 111.4(5)
C20 C17 C19 108.7(7)
C13 C17 C18 111.3(7)
C20 C17 C18 107.9(6)
C19 C17 C18 109.1(6)
N22 C23 C24 109.8(6)
N22 C23 C27 122.4(6)
C24 C23 C27 127.4(6)
C25 C24 C23 106.5(6)
C24 C25 N21 109.1(6)
C24 C25 C26 126.2(6)
N21 C25 C26 124.6(6)
C29B C27 C23 118.6(12)
C28A C27 C23 115.4(7)
C28A C27 C30A 114.7(8)
C23 C27 C30A 105.5(6)
C28A C27 C29A 111.4(8)
C23 C27 C29A 105.5(7)
C30A C27 C29A 103.3(7)
C29B C27 C30B 109.3(14)
C23 C27 C30B 110.3(10)
C29B C27 C28B 109.0(13)
C23 C27 C28B 111.8(8)
C30B C27 C28B 95.3(11)
N32 C33 C34 110.0(5)
N32 C33 C37 124.2(5)
C34 C33 C37 125.7(5)
C33 C34 C35 106.5(5)
N31 C35 C34 107.6(5)
N31 C35 C36 124.7(6)
C34 C35 C36 127.7(6)
C33 C37 C38 111.9(5)
C33 C37 C39 108.2(6)
C38 C37 C39 109.2(6)
C33 C37 C40 109.9(6)
C38 C37 C40 108.8(6)
C39 C37 C40 108.8(6)
N42 C43 C44 110.3(5)
N42 C43 C47 121.8(5)
C44 C43 C47 127.8(5)
C43 C44 C45 107.2(5)
N41 C45 C44 106.8(5)
N41 C45 C46 123.4(5)
C44 C45 C46 129.6(5)
C50 C47 C49 109.4(6)
C50 C47 C43 112.2(5)
C49 C47 C43 109.9(6)
C50 C47 C48 109.3(6)
C49 C47 C48 108.5(6)
C43 C47 C48 107.5(5)
N52 C53 C54 110.9(5)
N52 C53 C57 123.4(5)
C54 C53 C57 125.7(6)
C55 C54 C53 105.9(5)
C54 C55 N51 107.9(5)
C54 C55 C56 128.1(6)
N51 C55 C56 124.0(6)
C58 C57 C53 112.2(5)
C58 C57 C60 109.1(5)
C53 C57 C60 108.7(5)
C58 C57 C59 109.0(5)
C53 C57 C59 108.2(5)
C60 C57 C59 109.5(5)
N62 C63 C64 110.5(5)
N62 C63 C67 120.5(5)
C64 C63 C67 129.0(5)
C65 C64 C63 106.4(5)
N61 C65 C64 106.4(5)
N61 C65 C66 122.1(5)
C64 C65 C66 131.6(6)
C69 C67 C63 110.2(5)
C69 C67 C70 111.6(7)
C63 C67 C70 111.6(5)
C69 C67 C68 105.7(6)
C63 C67 C68 109.2(6)
C70 C67 C68 108.2(7)
N31 B1 N21 115.1(5)
N31 B1 N11 111.3(5)
N21 B1 N11 108.9(5)
N61 B2 N51 114.2(5)
N61 B2 N41 112.3(5)
N51 B2 N41 111.3(5)
C3SA O1SA C1SA 109.88(3)
O1SA C1SA C2SA 108.82(3)
O1SA C3SA C4SA 108.82(3)
C3SB O1SB C1SB 109.87(3)
O1SB C1SB C2SB 108.81(3)
O1SB C3SB C4SB 108.82(3)

loop_
_geom_bond_atom_site_label_1
_geom_bond_atom_site_label_2
_geom_bond_distance
Tm N32 2.484(4)
Tm N12 2.509(4)
Tm N22 2.522(5)
Tm N42 2.558(5)
Tm N52 2.639(5)
N11 C15 1.362(7)
N11 N12 1.382(6)
N11 B1 1.572(8)
N12 C13 1.319(7)
N21 C25 1.353(7)
N21 N22 1.393(6)
N21 B1 1.540(8)
N22 C23 1.345(8)
N31 C35 1.356(7)
N31 N32 1.390(6)
N31 B1 1.529(8)
N32 C33 1.354(7)
N41 C45 1.372(7)
N41 N42 1.387(6)
N41 B2 1.547(8)
N42 C43 1.346(7)
N51 C55 1.364(7)
N51 N52 1.386(6)
N51 B2 1.533(8)
N52 C53 1.325(7)
N61 N62 1.363(6)
N61 C65 1.366(7)
N61 B2 1.516(7)
N62 C63 1.324(7)
C13 C14 1.391(9)
C13 C17 1.499(9)
C14 C15 1.371(8)
C15 C16 1.493(8)
C17 C20 1.535(10)
C17 C19 1.541(10)
C17 C18 1.541(10)
C23 C24 1.387(9)
C23 C27 1.514(9)
C24 C25 1.350(9)
C25 C26 1.516(9)
C27 C29B 1.40(2)
C27 C28A 1.403(12)
C27 C30A 1.544(12)
C27 C29A 1.595(13)
C27 C30B 1.62(2)
C27 C28B 1.684(19)
C33 C34 1.387(8)
C33 C37 1.510(9)
C34 C35 1.390(9)
C35 C36 1.479(9)
C37 C38 1.519(8)
C37 C39 1.520(10)
C37 C40 1.525(9)
C43 C44 1.374(8)
C43 C47 1.518(9)
C44 C45 1.383(8)
C45 C46 1.489(8)
C47 C50 1.503(9)
C47 C49 1.518(9)
C47 C48 1.532(9)
C53 C54 1.398(8)
C53 C57 1.524(8)
C54 C55 1.359(8)
C55 C56 1.511(8)
C57 C58 1.509(9)
C57 C60 1.541(9)
C57 C59 1.542(9)
C63 C64 1.392(8)
C63 C67 1.503(8)
C64 C65 1.370(8)
C65 C66 1.480(8)
C67 C69 1.502(9)
C67 C70 1.507(10)
C67 C68 1.541(10)
O1SA C3SA 1.4599(4)
O1SA C1SA 1.4599(4)
C1SA C2SA 1.5400(3)
C3SA C4SA 1.5400(4)
O1SB C3SB 1.4600(3)
O1SB C1SB 1.4600(3)
C1SB C2SB 1.5400(4)
C3SB C4SB 1.5400(4)

loop_
_geom_torsion_atom_site_label_1
_geom_torsion_atom_site_label_2
_geom_torsion_atom_site_label_3
_geom_torsion_atom_site_label_4
_geom_torsion
C15 N11 N12 C13 -2.1(6)
B1 N11 N12 C13 163.6(5)
C15 N11 N12 Tm 157.8(4)
B1 N11 N12 Tm -36.5(6)
N32 Tm N12 C13 126.8(7)
N22 Tm N12 C13 -138.8(7)
N42 Tm N12 C13 -130.4(7)
N52 Tm N12 C13 18.4(7)
N32 Tm N12 N11 -20.6(3)
N22 Tm N12 N11 73.8(3)
N42 Tm N12 N11 82.2(5)
N52 Tm N12 N11 -129.0(3)
C25 N21 N22 C23 2.0(6)
B1 N21 N22 C23 -172.8(5)
C25 N21 N22 Tm -168.8(4)
B1 N21 N22 Tm 16.3(6)
N32 Tm N22 C23 -143.6(6)
N12 Tm N22 C23 130.7(7)
N42 Tm N22 C23 -46.3(6)
N52 Tm N22 C23 54.9(8)
N32 Tm N22 N21 21.5(3)
N12 Tm N22 N21 -64.2(3)
N42 Tm N22 N21 118.8(3)
N52 Tm N22 N21 -140.0(4)
C35 N31 N32 C33 -0.6(6)
B1 N31 N32 C33 174.9(5)
C35 N31 N32 Tm 161.5(4)
B1 N31 N32 Tm -23.0(6)
N12 Tm N32 C33 -158.0(6)
N22 Tm N32 C33 133.6(6)
N42 Tm N32 C33 42.5(6)
N52 Tm N32 C33 -53.8(6)
N12 Tm N32 N31 49.9(3)
N22 Tm N32 N31 -18.4(3)
N42 Tm N32 N31 -109.5(3)
N52 Tm N32 N31 154.1(3)
C45 N41 N42 C43 -1.4(6)
B2 N41 N42 C43 168.2(5)
C45 N41 N42 Tm 142.2(4)
B2 N41 N42 Tm -48.2(5)
N32 Tm N42 C43 2.8(6)
N12 Tm N42 C43 -98.2(7)
N22 Tm N42 C43 -90.3(6)
N52 Tm N42 C43 112.1(6)
N32 Tm N42 N41 -117.7(3)
N12 Tm N42 N41 141.3(4)
N22 Tm N42 N41 149.2(3)
N52 Tm N42 N41 -8.4(3)
C55 N51 N52 C53 -0.4(5)
B2 N51 N52 C53 177.5(4)
C55 N51 N52 Tm -179.6(3)
B2 N51 N52 Tm -1.7(5)
N32 Tm N52 C53 -44.2(7)
N12 Tm N52 C53 47.5(7)
N22 Tm N52 C53 116.2(7)
N42 Tm N52 C53 -143.2(6)
N32 Tm N52 N51 134.4(3)
N12 Tm N52 N51 -133.9(3)
N22 Tm N52 N51 -65.2(5)
N42 Tm N52 N51 35.4(3)
C65 N61 N62 C63 0.3(6)
B2 N61 N62 C63 -178.3(5)
N11 N12 C13 C14 1.0(7)
Tm N12 C13 C14 -146.3(5)
N11 N12 C13 C17 -172.3(6)
Tm N12 C13 C17 40.4(10)
N12 C13 C14 C15 0.4(8)
C17 C13 C14 C15 173.4(6)
N12 N11 C15 C14 2.3(7)
B1 N11 C15 C14 -162.7(5)
N12 N11 C15 C16 -177.6(5)
B1 N11 C15 C16 17.5(9)
C13 C14 C15 N11 -1.6(7)
C13 C14 C15 C16 178.2(6)
N12 C13 C17 C20 104.3(7)
C14 C13 C17 C20 -67.9(9)
N12 C13 C17 C19 -15.2(9)
C14 C13 C17 C19 172.5(7)
N12 C13 C17 C18 -137.2(7)
C14 C13 C17 C18 50.5(9)
N21 N22 C23 C24 -2.1(6)
Tm N22 C23 C24 163.2(5)
N21 N22 C23 C27 171.9(5)
Tm N22 C23 C27 -22.8(10)
N22 C23 C24 C25 1.4(8)
C27 C23 C24 C25 -172.1(6)
C23 C24 C25 N21 -0.2(8)
C23 C24 C25 C26 177.5(7)
N22 N21 C25 C24 -1.1(7)
B1 N21 C25 C24 173.4(5)
N22 N21 C25 C26 -178.8(6)
B1 N21 C25 C26 -4.3(10)
N22 C23 C27 C29B -162.1(13)
C24 C23 C27 C29B 10.7(16)
N22 C23 C27 C28A 20.5(10)
C24 C23 C27 C28A -166.6(8)
N22 C23 C27 C30A -107.1(7)
C24 C23 C27 C30A 65.8(9)
N22 C23 C27 C29A 144.0(7)
C24 C23 C27 C29A -43.1(9)
N22 C23 C27 C30B -35.0(12)
C24 C23 C27 C30B 137.8(11)
N22 C23 C27 C28B 69.7(10)
C24 C23 C27 C28B -117.4(10)
N31 N32 C33 C34 0.5(6)
Tm N32 C33 C34 -152.1(5)
N31 N32 C33 C37 -176.3(5)
Tm N32 C33 C37 31.2(10)
N32 C33 C34 C35 -0.2(7)
C37 C33 C34 C35 176.5(6)
N32 N31 C35 C34 0.5(7)
B1 N31 C35 C34 -174.9(5)
N32 N31 C35 C36 -178.6(6)
B1 N31 C35 C36 6.0(10)
C33 C34 C35 N31 -0.2(7)
C33 C34 C35 C36 178.9(7)
N32 C33 C37 C38 -20.6(9)
C34 C33 C37 C38 163.2(6)
N32 C33 C37 C39 99.8(7)
C34 C33 C37 C39 -76.4(8)
N32 C33 C37 C40 -141.6(6)
C34 C33 C37 C40 42.2(9)
N41 N42 C43 C44 1.6(6)
Tm N42 C43 C44 -114.9(6)
N41 N42 C43 C47 -175.2(5)
Tm N42 C43 C47 68.3(8)
N42 C43 C44 C45 -1.2(7)
C47 C43 C44 C45 175.3(6)
N42 N41 C45 C44 0.7(6)
B2 N41 C45 C44 -167.1(6)
N42 N41 C45 C46 -174.8(5)
B2 N41 C45 C46 17.3(9)
C43 C44 C45 N41 0.3(7)
C43 C44 C45 C46 175.4(6)
N42 C43 C47 C50 -32.8(8)
C44 C43 C47 C50 151.1(7)
N42 C43 C47 C49 -154.7(6)
C44 C43 C47 C49 29.2(9)
N42 C43 C47 C48 87.4(7)
C44 C43 C47 C48 -88.7(8)
N51 N52 C53 C54 0.0(6)
Tm N52 C53 C54 178.6(5)
N51 N52 C53 C57 179.8(5)
Tm N52 C53 C57 -1.6(10)
N52 C53 C54 C55 0.4(6)
C57 C53 C54 C55 -179.4(5)
C53 C54 C55 N51 -0.6(6)
C53 C54 C55 C56 179.3(6)
N52 N51 C55 C54 0.7(6)
B2 N51 C55 C54 -176.7(6)
N52 N51 C55 C56 -179.3(5)
B2 N51 C55 C56 3.4(10)
N52 C53 C57 C58 -4.4(8)
C54 C53 C57 C58 175.4(6)
N52 C53 C57 C60 -125.1(6)
C54 C53 C57 C60 54.6(8)
N52 C53 C57 C59 116.0(6)
C54 C53 C57 C59 -64.3(7)
N61 N62 C63 C64 -0.3(7)
N61 N62 C63 C67 -179.0(5)
N62 C63 C64 C65 0.1(7)
C67 C63 C64 C65 178.7(6)
N62 N61 C65 C64 -0.3(7)
B2 N61 C65 C64 178.3(6)
N62 N61 C65 C66 -179.0(6)
B2 N61 C65 C66 -0.5(10)
C63 C64 C65 N61 0.1(7)
C63 C64 C65 C66 178.7(7)
N62 C63 C67 C69 -127.1(7)
C64 C63 C67 C69 54.4(10)
N62 C63 C67 C70 -2.4(9)
C64 C63 C67 C70 179.0(8)
N62 C63 C67 C68 117.2(7)
C64 C63 C67 C68 -61.3(9)
C35 N31 B1 N21 -105.2(6)
N32 N31 B1 N21 80.0(6)
C35 N31 B1 N11 130.2(6)
N32 N31 B1 N11 -44.5(7)
C25 N21 B1 N31 111.8(6)
N22 N21 B1 N31 -74.4(6)
C25 N21 B1 N11 -122.4(6)
N22 N21 B1 N11 51.4(6)
C15 N11 B1 N31 -107.2(6)
N12 N11 B1 N31 89.7(6)
C15 N11 B1 N21 124.7(6)
N12 N11 B1 N21 -38.3(7)
N62 N61 B2 N51 110.3(6)
C65 N61 B2 N51 -68.1(8)
N62 N61 B2 N41 -17.5(7)
C65 N61 B2 N41 164.1(5)
C55 N51 B2 N61 -22.1(9)
N52 N51 B2 N61 160.6(4)
C55 N51 B2 N41 106.2(7)
N52 N51 B2 N41 -71.0(6)
C45 N41 B2 N61 58.1(8)
N42 N41 B2 N61 -108.8(5)
C45 N41 B2 N51 -71.2(7)
N42 N41 B2 N51 121.8(5)
C3SA O1SA C1SA C2SA 164.0(17)
C1SA O1SA C3SA C4SA 152.5(17)
C3SB O1SB C1SB C2SB -164.5(15)
C1SB O1SB C3SB C4SB -56.9(15)
